data_7009310
loop_
_publ_author_name
'Drew, Michael G. B.'
'Farrell, David'
'Morgan, Grace G.'
'McKee, Vickie'
'Nelson, Jane'

_publ_section_title
;
 d10 Cations within triple-helical cryptand hosts; a structural and
 modelling study
;
_journal_issue 9
_journal_name_full 'Journal of the Chemical Society, Dalton Transactions'
_journal_page_first 1513
_journal_paper_doi 10.1039/a910240j
_journal_year 2000
_chemical_formula_sum 'C36 H49.5 Cl2 Cu2 N8 O11.69'
_chemical_formula_weight 979.43
_space_group_IT_number 148
_symmetry_cell_setting rhombohedral
_symmetry_space_group_name_Hall '-R 3'
_symmetry_space_group_name_H-M 'R -3 :H'
_atom_sites_solution_hydrogens geom
_atom_sites_solution_primary direct
_atom_sites_solution_secondary difmap
_audit_creation_method SHELXL-97
_cell_angle_alpha 90.00
_cell_angle_beta 90.00
_cell_angle_gamma 120.00
_cell_formula_units_Z 18
_cell_length_a 22.386(4)
_cell_length_b 22.386(4)
_cell_length_c 45.09(2)
_cell_measurement_reflns_used 21
_cell_measurement_temperature 153(2)
_cell_measurement_theta_max 9.91
_cell_measurement_theta_min 5.13
_cell_volume 19569(10)
_computing_cell_refinement 'Siemens XSCANS'
_computing_data_collection 'Siemens XSCANS'
_computing_data_reduction 'Siemens SHELXTL'
_computing_molecular_graphics 'Siemens SHELXTL'
_computing_publication_material 'Siemens SHELXTL'
_computing_structure_refinement 'SHELXL-97 (Sheldrick, 1997)'
_computing_structure_solution 'SHELXS-97 (Sheldrick, 1990)'
_diffrn_ambient_temperature 153(2)
_diffrn_measured_fraction_theta_full 0.931
_diffrn_measured_fraction_theta_max 0.931
_diffrn_measurement_method '\w scans'
_diffrn_radiation_monochromator graphite
_diffrn_radiation_source 'fine-focus sealed tube'
_diffrn_radiation_type MoK\a
_diffrn_radiation_wavelength 0.71073
_diffrn_reflns_av_R_equivalents 0.0747
_diffrn_reflns_av_sigmaI/netI 0.1929
_diffrn_reflns_limit_h_max 22
_diffrn_reflns_limit_h_min 0
_diffrn_reflns_limit_k_max 0
_diffrn_reflns_limit_k_min -24
_diffrn_reflns_limit_l_max 48
_diffrn_reflns_limit_l_min 0
_diffrn_reflns_number 5598
_diffrn_reflns_theta_full 22.49
_diffrn_reflns_theta_max 22.49
_diffrn_reflns_theta_min 2.09
_diffrn_standards_interval_count 97
_diffrn_standards_number 3
_exptl_absorpt_coefficient_mu 1.168
_exptl_absorpt_correction_T_max 0.961
_exptl_absorpt_correction_T_min 0.651
_exptl_absorpt_correction_type psi-scan
_exptl_crystal_colour brown
_exptl_crystal_density_diffrn 1.496
_exptl_crystal_density_method 'not measured'
_exptl_crystal_description 'hexagonal plate'
_exptl_crystal_F_000 9127
_exptl_crystal_size_max 0.60
_exptl_crystal_size_mid 0.60
_exptl_crystal_size_min 0.05
_refine_diff_density_max 0.813
_refine_diff_density_min -0.529
_refine_diff_density_rms 0.115
_refine_ls_extinction_method none
_refine_ls_goodness_of_fit_ref 1.024
_refine_ls_hydrogen_treatment mixed
_refine_ls_matrix_type full
_refine_ls_number_parameters 541
_refine_ls_number_reflns 5294
_refine_ls_number_restraints 0
_refine_ls_restrained_S_all 1.024
_refine_ls_R_factor_all 0.1985
_refine_ls_R_factor_gt 0.0814
_refine_ls_shift/su_max 0.000
_refine_ls_shift/su_mean 0.000
_refine_ls_structure_factor_coef Fsqd
_refine_ls_weighting_details 'calc w=1/[\s^2^(Fo^2^)+(0.0933P)^2^+59.4822P] where P=(Fo^2^+2Fc^2^)/3'
_refine_ls_weighting_scheme calc
_refine_ls_wR_factor_gt 0.1756
_refine_ls_wR_factor_ref 0.2251
_reflns_number_gt 2543
_reflns_number_total 5294
_reflns_threshold_expression >2sigma(I)
_cod_data_source_file a910240j.txt
_cod_data_source_block Complex2
_cod_depositor_comments
;
The following automatic conversions were performed:
'_symmetry_cell_setting' value 'Rhombohedral' changed to 'rhombohedral'
according to '/home/saulius/struct/CIF-dictionaries/cif_core.dic'
dictionary named 'cif_core.dic' version 2.4.1 from 2010-06-29.

Automatic conversion script
Id: cif_fix_enum 1527 2010-12-29 10:47:43Z saulius 

The following automatic conversions were performed:

'_exptl_absorpt_correction_type' tag value 'psi-scans' was replaced
with 'psi-scan' value.

Automatic conversion script
Id: cif_fix_values 1646 2011-03-28 12:23:43Z adriana 

The following automatic conversions were performed:

data name '_atom_site_symmetry_multiplicit' was replaced with
'_atom_site_symmetry_multiplicity' as specified in the replacement
file 'data/replacement-values/replacement_tags.lst'.

Automatic conversion script
Id: cif_correct_tags 9268 2022-04-12 08:56:07Z antanas 
;
_cod_original_cell_volume 19567(10)
_cod_original_sg_symbol_H-M R-3
_cod_original_formula_sum 'C36 H49.50 Cl2 Cu2 N8 O11.69'
_cod_database_code 7009310

loop_
_symmetry_equiv_pos_as_xyz
'x, y, z'
'-y, x-y, z'
'-x+y, -x, z'
'x+2/3, y+1/3, z+1/3'
'-y+2/3, x-y+1/3, z+1/3'
'-x+y+2/3, -x+1/3, z+1/3'
'x+1/3, y+2/3, z+2/3'
'-y+1/3, x-y+2/3, z+2/3'
'-x+y+1/3, -x+2/3, z+2/3'
'-x, -y, -z'
'y, -x+y, -z'
'x-y, x, -z'
'-x+2/3, -y+1/3, -z+1/3'
'y+2/3, -x+y+1/3, -z+1/3'
'x-y+2/3, x+1/3, -z+1/3'
'-x+1/3, -y+2/3, -z+2/3'
'y+1/3, -x+y+2/3, -z+2/3'
'x-y+1/3, x+2/3, -z+2/3'

loop_
_atom_site_label
_atom_site_type_symbol
_atom_site_fract_x
_atom_site_fract_y
_atom_site_fract_z
_atom_site_U_iso_or_equiv
_atom_site_adp_type
_atom_site_occupancy
_atom_site_symmetry_multiplicity
_atom_site_calc_flag
_atom_site_refinement_flags
_atom_site_disorder_assembly
_atom_site_disorder_group
Cu1 Cu 0.25236(8) 0.24088(8) 0.28518(4) 0.0279(5) Uani 1 1 d . . .
Cu2 Cu 0.44280(8) 0.37896(8) 0.23076(4) 0.0297(5) Uani 1 1 d . . .
N1 N 0.1580(5) 0.1648(5) 0.3114(2) 0.030(3) Uani 1 1 d . . .
C1A C 0.1738(7) 0.1199(7) 0.3295(3) 0.036(4) Uani 1 1 d . . .
H1A1 H 0.1303 0.0841 0.3386 0.044 Uiso 1 1 calc R . .
H1A2 H 0.2045 0.1480 0.3458 0.044 Uiso 1 1 calc R . .
C2A C 0.2075(7) 0.0834(7) 0.3143(3) 0.038(4) Uani 1 1 d . . .
H2A1 H 0.1782 0.0564 0.2974 0.046 Uiso 1 1 calc R . .
H2A2 H 0.2091 0.0505 0.3285 0.046 Uiso 1 1 calc R . .
C3A C 0.2807(7) 0.1316(7) 0.3028(3) 0.029(3) Uani 1 1 d . . .
H3A1 H 0.3084 0.1644 0.3187 0.035 Uiso 1 1 calc R . .
H3A2 H 0.3028 0.1041 0.2977 0.035 Uiso 1 1 calc R . .
N3A N 0.2799(5) 0.1702(5) 0.2766(2) 0.023(3) Uani 1 1 d . . .
C4A C 0.2829(7) 0.1438(7) 0.2519(3) 0.035(4) Uani 1 1 d . . .
H4A H 0.2849 0.1024 0.2523 0.041 Uiso 1 1 calc R . .
C5A C 0.2836(7) 0.1738(7) 0.2238(3) 0.033(4) Uani 1 1 d . . .
C6A C 0.2644(9) 0.1461(8) 0.1962(4) 0.056(5) Uani 1 1 d . . .
H6A H 0.2462 0.0990 0.1909 0.067 Uiso 1 1 calc R . .
C7A C 0.2772(8) 0.2012(8) 0.1769(3) 0.050(4) Uani 1 1 d . . .
H7A H 0.2683 0.1978 0.1562 0.060 Uiso 1 1 calc R . .
C8A C 0.3037(7) 0.2583(7) 0.1929(3) 0.032(4) Uani 1 1 d . . .
O1A O 0.3104(4) 0.2435(4) 0.22193(18) 0.027(2) Uani 1 1 d . . .
C9A C 0.3337(7) 0.3284(7) 0.1849(3) 0.031(4) Uani 1 1 d . . .
H9A H 0.3176 0.3381 0.1670 0.038 Uiso 1 1 calc R . .
N4A N 0.3801(6) 0.3801(6) 0.1990(2) 0.031(3) Uani 1 1 d . . .
C10A C 0.4020(7) 0.4482(7) 0.1866(3) 0.045(4) Uani 1 1 d . . .
H10A H 0.4068 0.4801 0.2029 0.054 Uiso 1 1 calc R . .
H10B H 0.3659 0.4450 0.1729 0.054 Uiso 1 1 calc R . .
C11A C 0.4710(8) 0.4782(9) 0.1697(4) 0.076(6) Uani 1 1 d . . .
H11A H 0.4667 0.4438 0.1549 0.091 Uiso 1 1 calc R . .
H11B H 0.4780 0.5195 0.1587 0.091 Uiso 1 1 calc R . .
C12A C 0.5325(9) 0.4977(10) 0.1873(4) 0.076(6) Uani 1 1 d . . .
H12A H 0.5373 0.5334 0.2016 0.091 Uiso 1 1 calc R . .
H12B H 0.5727 0.5197 0.1738 0.091 Uiso 1 1 calc R . .
N2 N 0.5377(6) 0.4443(7) 0.2041(3) 0.051(4) Uani 1 1 d . . .
C1B C 0.1014(6) 0.1214(7) 0.2910(3) 0.040(4) Uani 1 1 d . . .
H1B1 H 0.0595 0.0930 0.3030 0.048 Uiso 1 1 calc R . .
H1B2 H 0.1132 0.0894 0.2809 0.048 Uiso 1 1 calc R . .
C2B C 0.0839(7) 0.1594(8) 0.2673(3) 0.053(5) Uani 1 1 d . . .
H2B1 H 0.0402 0.1257 0.2576 0.064 Uiso 1 1 calc R . .
H2B2 H 0.0759 0.1941 0.2773 0.064 Uiso 1 1 calc R . .
C3B C 0.1377(7) 0.1951(8) 0.2436(3) 0.046(4) Uani 1 1 d . . .
H3B1 H 0.1521 0.1628 0.2359 0.056 Uiso 1 1 calc R . .
H3B2 H 0.1171 0.2075 0.2270 0.056 Uiso 1 1 calc R . .
N3B N 0.1991(6) 0.2580(7) 0.2544(2) 0.035(3) Uani 1 1 d . . .
C4B C 0.2055(8) 0.3166(9) 0.2458(3) 0.045(4) Uani 1 1 d . . .
H4B H 0.1699 0.3149 0.2337 0.054 Uiso 1 1 calc R . .
C5B C 0.2616(8) 0.3829(8) 0.2531(3) 0.040(4) Uani 1 1 d . . .
C6B C 0.2663(10) 0.4447(10) 0.2551(4) 0.057(5) Uani 1 1 d . . .
H6B H 0.2306 0.4545 0.2507 0.069 Uiso 1 1 calc R . .
C7B C 0.3312(12) 0.4913(10) 0.2646(4) 0.071(6) Uani 1 1 d . . .
H7B H 0.3483 0.5385 0.2692 0.085 Uiso 1 1 calc R . .
C8B C 0.3672(10) 0.4562(8) 0.2661(3) 0.044(4) Uani 1 1 d . . .
O1B O 0.3232(5) 0.3887(5) 0.2594(2) 0.036(2) Uani 1 1 d . . .
C9B C 0.4375(10) 0.4784(8) 0.2732(4) 0.053(5) Uani 1 1 d . . .
H9B H 0.4619 0.5182 0.2852 0.064 Uiso 1 1 calc R . .
N4B N 0.4687(6) 0.4482(6) 0.2643(2) 0.037(3) Uani 1 1 d . . .
C10B C 0.5404(8) 0.4770(8) 0.2744(3) 0.059(5) Uani 1 1 d . . .
H10C H 0.5489 0.5102 0.2906 0.071 Uiso 1 1 calc R . .
H10D H 0.5458 0.4391 0.2828 0.071 Uiso 1 1 calc R . .
C11B C 0.5925(10) 0.5116(12) 0.2518(5) 0.102(9) Uani 1 1 d . . .
H11C H 0.5894 0.5525 0.2456 0.122 Uiso 1 1 calc R . .
H11D H 0.6376 0.5295 0.2617 0.122 Uiso 1 1 calc R . .
C12B C 0.5960(8) 0.4804(12) 0.2259(5) 0.100(8) Uani 1 1 d . . .
H12C H 0.6093 0.4461 0.2319 0.120 Uiso 1 1 calc R . .
H12D H 0.6354 0.5164 0.2146 0.120 Uiso 1 1 calc R . .
C1C C 0.1346(8) 0.2016(9) 0.3318(3) 0.058(5) Uani 1 1 d . . .
H1C1 H 0.0991 0.1674 0.3453 0.070 Uiso 1 1 calc R . .
H1C2 H 0.1126 0.2224 0.3198 0.070 Uiso 1 1 calc R . .
C2C C 0.1915(8) 0.2578(8) 0.3503(3) 0.049(4) Uani 1 1 d . . .
H2C1 H 0.1695 0.2731 0.3653 0.059 Uiso 1 1 calc R . .
H2C2 H 0.2150 0.2370 0.3612 0.059 Uiso 1 1 calc R . .
C3C C 0.2457(8) 0.3208(7) 0.3345(3) 0.045(4) Uani 1 1 d . . .
H3C1 H 0.2234 0.3359 0.3197 0.055 Uiso 1 1 calc R . .
H3C2 H 0.2701 0.3587 0.3490 0.055 Uiso 1 1 calc R . .
N3C N 0.2961(6) 0.3067(6) 0.3195(2) 0.034(3) Uani 1 1 d . . .
C4C C 0.3537(8) 0.3296(7) 0.3322(3) 0.042(4) Uani 1 1 d . . .
H4C H 0.3595 0.3534 0.3504 0.051 Uiso 1 1 calc R . .
C5C C 0.4131(8) 0.3236(7) 0.3219(3) 0.041(4) Uani 1 1 d . . .
C6C C 0.4681(7) 0.3279(7) 0.3355(3) 0.037(4) Uani 1 1 d . . .
H6C H 0.4814 0.3410 0.3555 0.044 Uiso 1 1 calc R . .
C7C C 0.5025(7) 0.3094(7) 0.3147(3) 0.035(4) Uani 1 1 d . . .
H7C H 0.5426 0.3059 0.3181 0.042 Uiso 1 1 calc R . .
C8C C 0.4674(7) 0.2974(7) 0.2887(3) 0.033(4) Uani 1 1 d . . .
O1C O 0.4107(4) 0.3043(4) 0.29261(19) 0.029(2) Uani 1 1 d . . .
C9C C 0.4793(7) 0.2811(7) 0.2599(3) 0.029(3) Uani 1 1 d . . .
H9C H 0.4996 0.2528 0.2581 0.035 Uiso 1 1 calc R . .
N4C N 0.4647(6) 0.3019(6) 0.2360(3) 0.036(3) Uani 1 1 d . . .
C10C C 0.4802(9) 0.2795(9) 0.2076(3) 0.056(5) Uani 1 1 d . . .
H10E H 0.4861 0.2392 0.2112 0.067 Uiso 1 1 calc R . .
H10F H 0.4407 0.2650 0.1939 0.067 Uiso 1 1 calc R . .
C11C C 0.5428(12) 0.3347(14) 0.1936(5) 0.116(9) Uani 1 1 d . . .
H11E H 0.5811 0.3476 0.2078 0.139 Uiso 1 1 calc R . .
H11F H 0.5527 0.3143 0.1762 0.139 Uiso 1 1 calc R . .
C12C C 0.5469(10) 0.3988(13) 0.1837(4) 0.097(9) Uani 1 1 d . . .
H12E H 0.5927 0.4269 0.1743 0.117 Uiso 1 1 calc R . .
H12F H 0.5122 0.3863 0.1678 0.117 Uiso 1 1 calc R . .
Cl1 Cl 0.3333 0.6667 0.05122(16) 0.0451(18) Uani 1 3 d S . .
O11 O 0.3333 0.6667 0.0186(4) 0.067(6) Uani 1 3 d S . .
O12 O 0.2713(5) 0.6640(5) 0.0612(3) 0.062(3) Uani 1 1 d . . .
Cl2 Cl 0.0000 0.0000 0.05692(18) 0.054(3) Uani 0.458(18) 3 d SP . 1
O21 O 0.0000 0.0000 0.0891(8) 0.039(10) Uiso 0.458(18) 3 d SP . 1
O22 O 0.0541(12) 0.0646(11) 0.0455(6) 0.041(7) Uiso 0.458(18) 1 d P . 1
Cl2' Cl 0.0000 0.0000 0.05692(18) 0.054(3) Uani 0.54 3 d SP . 2
O21' O 0.0000 0.0000 0.0189(10) 0.104(16) Uiso 0.542(18) 3 d SP . 2
O22' O 0.0492(10) 0.0679(10) 0.0603(5) 0.038(6) Uiso 0.542(18) 1 d P . 2
Cl3 Cl 0.0000 0.0000 0.2095(2) 0.075(2) Uani 1 3 d S . .
O31 O 0.0000 0.0000 0.2430(5) 0.141(11) Uani 1 3 d S . .
O32 O 0.0649(8) 0.0471(10) 0.2039(4) 0.169(9) Uani 1 1 d . . .
Cl4 Cl 0.2918(3) -0.0198(2) 0.23601(14) 0.0836(18) Uani 1 1 d . . .
O41 O 0.3388(6) 0.0402(7) 0.2212(3) 0.087(4) Uani 1 1 d . . .
O42 O 0.2969(9) -0.0765(7) 0.2284(4) 0.123(6) Uani 1 1 d . . .
O43 O 0.2848(14) -0.0134(10) 0.2638(3) 0.192(11) Uani 1 1 d . . .
O44 O 0.2263(9) -0.0269(10) 0.2221(5) 0.170(8) Uani 1 1 d . . .
O1W O 0.2155(16) 0.6869(17) 0.1290(7) 0.132(12) Uiso 0.50 1 d P . .
O2W O 0.203(3) 0.600(3) 0.1682(12) 0.094(17) Uiso 0.25 1 d P . .

loop_
_atom_site_aniso_label
_atom_site_aniso_U_11
_atom_site_aniso_U_22
_atom_site_aniso_U_33
_atom_site_aniso_U_23
_atom_site_aniso_U_13
_atom_site_aniso_U_12
Cu1 0.0325(10) 0.0307(10) 0.0245(10) 0.0012(8) 0.0013(8) 0.0189(9)
Cu2 0.0291(10) 0.0346(10) 0.0230(10) 0.0010(8) 0.0002(8) 0.0141(9)
N1 0.025(7) 0.037(7) 0.023(7) 0.008(6) 0.005(5) 0.011(6)
C1A 0.041(9) 0.041(9) 0.022(9) 0.013(7) 0.003(7) 0.017(8)
C2A 0.051(10) 0.024(8) 0.040(10) -0.006(7) -0.011(8) 0.020(8)
C3A 0.038(9) 0.034(8) 0.025(8) -0.006(7) -0.008(7) 0.025(7)
N3A 0.014(6) 0.027(6) 0.028(7) -0.003(6) -0.006(5) 0.010(5)
C4A 0.059(10) 0.027(8) 0.031(9) -0.014(7) -0.006(8) 0.031(8)
C5A 0.059(10) 0.033(9) 0.021(9) -0.016(7) -0.014(7) 0.033(8)
C6A 0.091(14) 0.028(9) 0.042(11) -0.005(8) -0.011(10) 0.025(9)
C7A 0.089(13) 0.041(10) 0.013(8) 0.002(8) -0.002(9) 0.027(10)
C8A 0.042(9) 0.040(10) 0.016(8) -0.012(8) -0.005(7) 0.022(8)
O1A 0.036(6) 0.037(6) 0.015(5) -0.004(4) -0.001(4) 0.025(5)
C9A 0.028(9) 0.046(10) 0.028(9) 0.007(8) -0.001(7) 0.025(8)
N4A 0.025(7) 0.036(7) 0.025(7) 0.011(6) 0.011(6) 0.009(6)
C10A 0.050(10) 0.026(8) 0.052(11) 0.022(8) 0.001(8) 0.013(8)
C11A 0.054(12) 0.071(13) 0.067(13) 0.049(11) 0.012(11) 0.005(11)
C12A 0.048(12) 0.072(14) 0.076(15) 0.041(12) 0.019(11) 0.007(11)
N2 0.030(8) 0.066(10) 0.055(9) 0.012(8) 0.016(7) 0.023(7)
C1B 0.007(7) 0.048(10) 0.039(10) 0.010(8) 0.008(7) -0.005(7)
C2B 0.030(9) 0.073(12) 0.038(10) 0.012(9) 0.020(8) 0.011(9)
C3B 0.046(10) 0.060(11) 0.039(10) 0.018(9) -0.009(8) 0.031(9)
N3B 0.036(8) 0.057(9) 0.023(7) 0.002(7) 0.005(6) 0.031(7)
C4B 0.053(11) 0.091(14) 0.023(9) 0.014(9) 0.011(8) 0.062(11)
C5B 0.043(10) 0.042(11) 0.048(11) 0.018(8) 0.015(8) 0.031(9)
C6B 0.076(14) 0.082(14) 0.053(12) 0.036(11) 0.036(11) 0.068(12)
C7B 0.131(19) 0.062(13) 0.050(13) 0.018(10) 0.047(13) 0.071(15)
C8B 0.090(14) 0.025(9) 0.028(9) -0.001(7) 0.023(9) 0.036(10)
O1B 0.054(7) 0.032(6) 0.029(6) 0.006(5) 0.020(5) 0.027(5)
C9B 0.072(14) 0.037(10) 0.038(11) -0.005(8) 0.004(10) 0.018(10)
N4B 0.054(9) 0.030(7) 0.017(7) 0.011(6) -0.006(6) 0.014(7)
C10B 0.066(12) 0.041(10) 0.037(10) 0.016(9) -0.009(10) 0.002(9)
C11B 0.064(15) 0.115(19) 0.058(15) 0.013(14) -0.035(13) -0.006(13)
C12B 0.014(10) 0.13(2) 0.090(18) 0.033(16) -0.001(11) -0.008(11)
C1C 0.058(12) 0.104(15) 0.030(10) 0.011(10) 0.026(9) 0.055(12)
C2C 0.055(11) 0.070(12) 0.036(10) -0.005(9) 0.021(9) 0.041(10)
C3C 0.070(12) 0.045(10) 0.040(10) -0.006(8) 0.003(9) 0.043(9)
N3C 0.040(8) 0.033(7) 0.025(7) 0.002(6) 0.009(6) 0.015(6)
C4C 0.055(11) 0.020(8) 0.033(10) -0.005(7) 0.002(9) 0.005(8)
C5C 0.060(11) 0.035(9) 0.014(8) 0.002(7) 0.014(8) 0.014(9)
C6C 0.028(9) 0.043(9) 0.022(9) 0.006(7) 0.000(8) 0.004(8)
C7C 0.022(8) 0.029(8) 0.030(9) 0.024(7) -0.007(7) -0.005(7)
C8C 0.017(8) 0.042(9) 0.043(10) 0.001(8) 0.000(7) 0.017(7)
O1C 0.027(5) 0.031(5) 0.020(5) 0.005(4) -0.003(4) 0.006(5)
C9C 0.032(9) 0.028(8) 0.035(10) -0.003(7) -0.002(7) 0.019(7)
N4C 0.039(7) 0.044(8) 0.028(7) -0.006(6) 0.000(6) 0.022(6)
C10C 0.076(13) 0.109(15) 0.024(9) -0.009(10) 0.012(9) 0.076(12)
C11C 0.13(2) 0.22(3) 0.058(15) 0.010(17) 0.053(15) 0.14(2)
C12C 0.078(15) 0.19(2) 0.075(16) 0.083(17) 0.059(12) 0.102(17)
Cl1 0.036(2) 0.036(2) 0.063(5) 0.000 0.000 0.0181(12)
O11 0.084(9) 0.084(9) 0.031(12) 0.000 0.000 0.042(5)
O12 0.041(7) 0.065(8) 0.089(9) 0.007(7) 0.018(6) 0.033(6)
Cl2 0.042(3) 0.042(3) 0.077(6) 0.000 0.000 0.0210(17)
Cl2' 0.042(3) 0.042(3) 0.077(6) 0.000 0.000 0.0210(17)
Cl3 0.071(4) 0.071(4) 0.084(7) 0.000 0.000 0.0353(18)
O31 0.191(19) 0.191(19) 0.043(17) 0.000 0.000 0.095(10)
O32 0.082(11) 0.176(18) 0.182(19) -0.075(14) 0.054(12) 0.014(12)
Cl4 0.059(3) 0.050(3) 0.114(5) -0.031(3) 0.035(3) 0.006(3)
O41 0.075(9) 0.100(11) 0.080(10) 0.026(8) 0.006(8) 0.039(9)
O42 0.181(16) 0.102(12) 0.139(14) -0.040(11) -0.009(12) 0.110(12)
O43 0.48(4) 0.216(19) 0.013(7) 0.020(10) 0.037(13) 0.28(2)
O44 0.086(13) 0.168(18) 0.23(2) -0.030(16) 0.014(14) 0.044(13)

loop_
_atom_type_symbol
_atom_type_description
_atom_type_scat_dispersion_real
_atom_type_scat_dispersion_imag
_atom_type_scat_source
C C 0.0033 0.0016 'International Tables Vol C Tables 4.2.6.8 and 6.1.1.4'
H H 0.0000 0.0000 'International Tables Vol C Tables 4.2.6.8 and 6.1.1.4'
N N 0.0061 0.0033 'International Tables Vol C Tables 4.2.6.8 and 6.1.1.4'
O O 0.0106 0.0060 'International Tables Vol C Tables 4.2.6.8 and 6.1.1.4'
Cl Cl 0.1484 0.1585 'International Tables Vol C Tables 4.2.6.8 and 6.1.1.4'
Cu Cu 0.3201 1.2651 'International Tables Vol C Tables 4.2.6.8 and 6.1.1.4'

loop_
_geom_angle_atom_site_label_1
_geom_angle_atom_site_label_2
_geom_angle_atom_site_label_3
_geom_angle
_geom_angle_site_symmetry_1
_geom_angle_site_symmetry_3
_geom_angle_publ_flag
N3B Cu1 N3A 117.9(4) . . y
N3B Cu1 N3C 120.9(5) . . y
N3A Cu1 N3C 119.8(4) . . y
N3B Cu1 N1 94.8(4) . . y
N3A Cu1 N1 92.7(4) . . y
N3C Cu1 N1 94.5(4) . . y
N3B Cu1 O1B 64.4(4) . . ?
N3A Cu1 O1B 125.2(3) . . ?
N3C Cu1 O1B 72.9(4) . . ?
N1 Cu1 O1B 141.7(3) . . ?
N3B Cu1 O1C 130.1(4) . . ?
N3A Cu1 O1C 69.6(3) . . ?
N3C Cu1 O1C 63.8(4) . . ?
N1 Cu1 O1C 135.0(3) . . ?
O1B Cu1 O1C 72.2(2) . . ?
N3B Cu1 O1A 69.1(3) . . ?
N3A Cu1 O1A 63.1(3) . . ?
N3C Cu1 O1A 129.8(4) . . ?
N1 Cu1 O1A 135.3(3) . . ?
O1B Cu1 O1A 69.5(2) . . ?
O1C Cu1 O1A 73.8(2) . . ?
N3B Cu1 Cu2 86.6(3) . . ?
N3A Cu1 Cu2 83.0(3) . . ?
N3C Cu1 Cu2 88.3(3) . . ?
N1 Cu1 Cu2 175.6(3) . . ?
O1B Cu1 Cu2 42.52(17) . . ?
O1C Cu1 Cu2 43.80(16) . . ?
O1A Cu1 Cu2 41.64(16) . . ?
N4A Cu2 N4C 124.1(5) . . y
N4A Cu2 N4B 117.0(5) . . y
N4C Cu2 N4B 117.6(5) . . y
N4A Cu2 N2 92.8(5) . . y
N4C Cu2 N2 93.7(5) . . y
N4B Cu2 N2 95.0(5) . . y
N4A Cu2 O1A 65.1(3) . . ?
N4C Cu2 O1A 72.3(4) . . ?
N4B Cu2 O1A 128.7(4) . . ?
N2 Cu2 O1A 136.0(4) . . ?
N4A Cu2 O1B 70.1(3) . . ?
N4C Cu2 O1B 126.9(4) . . ?
N4B Cu2 O1B 63.9(4) . . ?
N2 Cu2 O1B 139.1(4) . . ?
O1A Cu2 O1B 71.0(2) . . ?
N4A Cu2 O1C 131.4(3) . . ?
N4C Cu2 O1C 62.2(4) . . ?
N4B Cu2 O1C 69.4(3) . . ?
N2 Cu2 O1C 135.7(4) . . ?
O1A Cu2 O1C 74.6(2) . . ?
O1B Cu2 O1C 71.9(2) . . ?
N4A Cu2 Cu1 88.2(3) . . ?
N4C Cu2 Cu1 84.4(3) . . ?
N4B Cu2 Cu1 86.0(3) . . ?
N2 Cu2 Cu1 178.1(4) . . ?
O1A Cu2 Cu1 43.29(15) . . ?
O1B Cu2 Cu1 42.83(16) . . ?
O1C Cu2 Cu1 43.17(15) . . ?
C1B N1 C1A 108.4(11) . . ?
C1B N1 C1C 109.0(11) . . ?
C1A N1 C1C 107.9(11) . . ?
C1B N1 Cu1 110.1(8) . . ?
C1A N1 Cu1 110.5(8) . . ?
C1C N1 Cu1 111.0(9) . . ?
C1B N1 N2 109.0(7) . . ?
C1A N1 N2 107.8(7) . . ?
C1C N1 N2 114.6(8) . . ?
Cu1 N1 N2 3.7(2) . . ?
N1 C1A C2A 118.1(11) . . ?
C1A C2A C3A 114.6(11) . . ?
N3A C3A C2A 111.2(10) . . ?
C4A N3A C3A 114.1(11) . . ?
C4A N3A Cu1 130.1(9) . . ?
C3A N3A Cu1 114.1(8) . . ?
N3A C4A C5A 122.9(12) . . ?
C6A C5A O1A 108.9(12) . . ?
C6A C5A C4A 132.0(13) . . ?
O1A C5A C4A 119.0(11) . . ?
C5A C6A C7A 106.4(13) . . ?
C8A C7A C6A 107.8(13) . . ?
C7A C8A O1A 109.6(12) . . ?
C7A C8A C9A 132.1(14) . . ?
O1A C8A C9A 117.6(12) . . ?
C5A O1A C8A 107.1(10) . . ?
C5A O1A Cu2 142.0(8) . . ?
C8A O1A Cu2 93.1(7) . . ?
C5A O1A Cu1 89.0(7) . . ?
C8A O1A Cu1 141.1(7) . . ?
Cu2 O1A Cu1 95.1(2) . . ?
N4A C9A C8A 127.0(13) . . ?
C9A N4A C10A 117.0(12) . . ?
C9A N4A Cu2 126.9(9) . . ?
C10A N4A Cu2 114.4(9) . . ?
N4A C10A C11A 112.6(12) . . ?
C12A C11A C10A 117.0(15) . . ?
C11A C12A N2 119.0(15) . . ?
C12C N2 C12A 109.9(14) . . ?
C12C N2 C12B 113.5(15) . . ?
C12A N2 C12B 107.4(15) . . ?
C12C N2 Cu2 107.6(11) . . ?
C12A N2 Cu2 112.0(10) . . ?
C12B N2 Cu2 106.5(10) . . ?
C12C N2 N1 105.4(10) . . ?
C12A N2 N1 114.2(8) . . ?
C12B N2 N1 106.5(9) . . ?
Cu2 N2 N1 2.5(3) . . ?
N1 C1B C2B 116.3(12) . . ?
C3B C2B C1B 115.6(12) . . ?
N3B C3B C2B 113.0(13) . . ?
C4B N3B C3B 116.3(12) . . ?
C4B N3B Cu1 128.8(11) . . ?
C3B N3B Cu1 114.2(9) . . ?
N3B C4B C5B 125.1(14) . . ?
C6B C5B O1B 109.8(16) . . ?
C6B C5B C4B 131.8(16) . . ?
O1B C5B C4B 118.4(13) . . ?
C5B C6B C7B 108.3(16) . . ?
C6B C7B C8B 106.4(16) . . ?
O1B C8B C7B 108.4(16) . . ?
O1B C8B C9B 119.7(13) . . ?
C7B C8B C9B 131.8(17) . . ?
C5B O1B C8B 106.9(12) . . ?
C5B O1B Cu2 142.1(9) . . ?
C8B O1B Cu2 90.0(8) . . ?
C5B O1B Cu1 91.3(8) . . ?
C8B O1B Cu1 143.3(8) . . ?
Cu2 O1B Cu1 94.6(2) . . ?
N4B C9B C8B 123.6(15) . . ?
C9B N4B C10B 116.3(14) . . ?
C9B N4B Cu2 128.7(11) . . ?
C10B N4B Cu2 113.5(11) . . ?
C11B C10B N4B 115.1(14) . . ?
C12B C11B C10B 123.9(19) . . ?
C11B C12B N2 124.7(18) . . ?
N1 C1C C2C 114.6(12) . . ?
C3C C2C C1C 117.8(13) . . ?
N3C C3C C2C 111.2(11) . . ?
C4C N3C C3C 116.1(12) . . ?
C4C N3C Cu1 131.9(10) . . ?
C3C N3C Cu1 111.3(9) . . ?
N3C C4C C5C 127.2(14) . . ?
C6C C5C O1C 110.6(14) . . ?
C6C C5C C4C 133.7(14) . . ?
O1C C5C C4C 115.5(14) . . ?
C5C C6C C7C 107.3(13) . . ?
C8C C7C C6C 106.4(13) . . ?
C7C C8C O1C 110.3(13) . . ?
C7C C8C C9C 132.6(13) . . ?
O1C C8C C9C 117.1(12) . . ?
C8C O1C C5C 105.3(11) . . ?
C8C O1C Cu1 147.9(8) . . ?
C5C O1C Cu1 96.0(8) . . ?
C8C O1C Cu2 88.2(7) . . ?
C5C O1C Cu2 136.0(8) . . ?
Cu1 O1C Cu2 93.0(2) . . ?
N4C C9C C8C 124.5(12) . . ?
C9C N4C C10C 117.5(12) . . ?
C9C N4C Cu2 128.4(10) . . ?
C10C N4C Cu2 112.6(9) . . ?
C11C C10C N4C 111.9(15) . . ?
C12C C11C C10C 121.4(17) . . ?
N2 C12C C11C 122.1(16) . . ?
O12 Cl1 O12 110.6(5) . 3_565 ?
O12 Cl1 O12 110.6(5) . 2_665 ?
O12 Cl1 O12 110.6(5) 3_565 2_665 ?
O12 Cl1 O11 108.3(5) . . ?
O12 Cl1 O11 108.3(5) 3_565 . ?
O12 Cl1 O11 108.3(5) 2_665 . ?
O22 Cl2 O22 107.9(12) 2 3 ?
O22 Cl2 O22 107.9(12) 2 . ?
O22 Cl2 O22 107.9(12) 3 . ?
O22 Cl2 O21 111.0(11) 2 . ?
O22 Cl2 O21 111.0(11) 3 . ?
O22 Cl2 O21 111.0(11) . . ?
O32 Cl3 O32 116.4(6) 3 2 ?
O32 Cl3 O32 116.4(6) 3 . ?
O32 Cl3 O32 116.4(6) 2 . ?
O32 Cl3 O31 101.0(10) 3 . ?
O32 Cl3 O31 101.0(10) 2 . ?
O32 Cl3 O31 101.0(10) . . ?
O43 Cl4 O42 114.7(11) . . ?
O43 Cl4 O41 115.8(12) . . ?
O42 Cl4 O41 113.6(10) . . ?
O43 Cl4 O44 104.4(13) . . ?
O42 Cl4 O44 108.7(10) . . ?
O41 Cl4 O44 97.3(10) . . ?

loop_
_geom_bond_atom_site_label_1
_geom_bond_atom_site_label_2
_geom_bond_distance
_geom_bond_site_symmetry_2
_geom_bond_publ_flag
Cu1 N3B 1.987(11) . y
Cu1 N3A 2.001(10) . y
Cu1 N3C 2.020(12) . y
Cu1 N1 2.271(10) . y
Cu1 O1B 3.094(9) . ?
Cu1 O1C 3.108(8) . ?
Cu1 O1A 3.122(8) . ?
Cu1 Cu2 4.535(2) . y
Cu2 N4A 2.015(11) . y
Cu2 N4C 2.030(12) . y
Cu2 N4B 2.030(12) . y
Cu2 N2 2.234(12) . y
Cu2 O1A 3.025(9) . ?
Cu2 O1B 3.075(9) . ?
Cu2 O1C 3.144(8) . ?
N1 C1B 1.469(16) . ?
N1 C1A 1.470(15) . ?
N1 C1C 1.494(17) . ?
N1 N2 9.033(15) . ?
C1A C2A 1.523(18) . ?
C2A C3A 1.532(18) . ?
C3A N3A 1.472(15) . ?
N3A C4A 1.277(15) . ?
C4A C5A 1.433(18) . ?
C5A C6A 1.361(19) . ?
C5A O1A 1.365(15) . ?
C6A C7A 1.417(19) . ?
C7A C8A 1.320(18) . ?
C8A O1A 1.377(14) . ?
C8A C9A 1.412(18) . ?
C9A N4A 1.273(16) . ?
N4A C10A 1.460(16) . ?
C10A C11A 1.54(2) . ?
C11A C12A 1.46(2) . ?
C12A N2 1.47(2) . ?
N2 C12C 1.46(2) . ?
N2 C12B 1.51(2) . ?
C1B C2B 1.53(2) . ?
C2B C3B 1.505(18) . ?
C3B N3B 1.473(17) . ?
N3B C4B 1.307(17) . ?
C4B C5B 1.42(2) . ?
C5B C6B 1.34(2) . ?
C5B O1B 1.350(16) . ?
C6B C7B 1.37(2) . ?
C7B C8B 1.38(2) . ?
C8B O1B 1.362(16) . ?
C8B C9B 1.43(2) . ?
C9B N4B 1.258(18) . ?
N4B C10B 1.472(18) . ?
C10B C11B 1.45(2) . ?
C11B C12B 1.38(3) . ?
C1C C2C 1.52(2) . ?
C2C C3C 1.503(19) . ?
C3C N3C 1.479(16) . ?
N3C C4C 1.262(17) . ?
C4C C5C 1.48(2) . ?
C5C C6C 1.333(19) . ?
C5C O1C 1.383(15) . ?
C6C C7C 1.401(19) . ?
C7C C8C 1.361(18) . ?
C8C O1C 1.364(14) . ?
C8C C9C 1.411(18) . ?
C9C N4C 1.279(16) . ?
N4C C10C 1.478(16) . ?
C10C C11C 1.47(3) . ?
C11C C12C 1.46(3) . ?
Cl1 O12 1.432(10) . ?
Cl1 O12 1.432(10) 3_565 ?
Cl1 O12 1.432(10) 2_665 ?
Cl1 O11 1.469(19) . ?
Cl2 O22 1.44(2) 2 ?
Cl2 O22 1.44(2) 3 ?
Cl2 O22 1.44(2) . ?
Cl2 O21 1.45(4) . ?
O21' O21' 1.71(9) 10 ?
Cl3 O32 1.325(15) 3 ?
Cl3 O32 1.325(15) 2 ?
Cl3 O32 1.325(15) . ?
Cl3 O31 1.51(2) . ?
Cl4 O43 1.281(13) . ?
Cl4 O42 1.372(12) . ?
Cl4 O41 1.394(13) . ?
Cl4 O44 1.53(2) . ?

loop_
_geom_torsion_atom_site_label_1
_geom_torsion_atom_site_label_2
_geom_torsion_atom_site_label_3
_geom_torsion_atom_site_label_4
_geom_torsion
_geom_torsion_site_symmetry_1
_geom_torsion_site_symmetry_2
_geom_torsion_site_symmetry_3
_geom_torsion_site_symmetry_4
_geom_torsion_publ_flag
N3A C4A C9A N4A 44.2(11) . . . . ?
N3B C4B C9B N4B 45.0(13) . . . . ?
N3C C4C C9C N4C 45.8(12) . . . . ?
C1A N1 Cu1 N3A 39.3(9) . . . . ?
C1B N1 Cu1 N3B 37.9(9) . . . . ?
C1C N1 Cu1 N3C 38.7(9) . . . . ?
C12A N2 Cu2 N4A 37.6(12) . . . . ?
C12B N2 Cu2 N4B 37.2(13) . . . . ?
C12C N2 Cu2 N4C 41.1(11) . . . . ?
N3A Cu1 Cu2 N4A 111.3(4) . . . . ?
N3B Cu1 Cu2 N4B 109.9(5) . . . . ?
N3C Cu1 Cu2 N4C 107.1(5) . . . . ?
C1A N1 N2 C12A -173.4(13) . . . . ?
C1B N1 N2 C12B -172.6(14) . . . . ?
C1C N1 N2 C12C -174.1(13) . . . . ?
